data_7155869
loop_
_publ_author_name
'Prati, Luca'
'Mancinelli, Michele'
'Ciogli, Alessia'
'Mazzanti, Andrea'

_publ_section_title
;
 Tetrasubstituted Cyclopentadienones as Suitable Enantiopure Ligands with
 Axial Chirality
;
_journal_name_full 'Org. Biomol. Chem.'
_journal_paper_doi 10.1039/C7OB01455D
_journal_year 2017
_chemical_formula_sum 'C31 H22 O'
_chemical_formula_weight 410.48
_chemical_name_systematic 1a
_space_group_crystal_system monoclinic
_space_group_IT_number 15
_space_group_name_Hall '-C 2yc'
_space_group_name_H-M_alt 'C 1 2/c 1'
_symmetry_space_group_name_Hall '-C 2yc'
_symmetry_space_group_name_H-M 'C 1 2/c 1'
_atom_sites_solution_hydrogens geom
_audit_creation_date 04/29/2014
_audit_creation_method SHELXL-2014/7
_audit_update_record
;
2017-06-14 deposited with the CCDC.
2017-09-11 downloaded from the CCDC.
;
_cell_angle_alpha 90
_cell_angle_beta 98.116(10)
_cell_angle_gamma 90
_cell_formula_units_Z 4
_cell_length_a 19.134(10)
_cell_length_b 10.392(4)
_cell_length_c 10.998(5)
_cell_measurement_reflns_used 168
_cell_measurement_temperature 296(2)
_cell_measurement_theta_max 26.21
_cell_measurement_theta_min 1.48
_cell_volume 2164.9(17)
_computing_structure_refinement 'SHELXL-2014/7 (Sheldrick, 2014)'
_diffrn_ambient_temperature 296(2)
_diffrn_measured_fraction_theta_full 0.999
_diffrn_measured_fraction_theta_max 1.000
_diffrn_measurement_device_type 'CCD area detector'
_diffrn_measurement_method 'phi and omega scans'
_diffrn_radiation_type MoK\a
_diffrn_radiation_wavelength 0.71073
_diffrn_reflns_av_R_equivalents 0.0512
_diffrn_reflns_av_unetI/netI 0.0410
_diffrn_reflns_Laue_measured_fraction_full 0.999
_diffrn_reflns_Laue_measured_fraction_max 1.000
_diffrn_reflns_limit_h_max 23
_diffrn_reflns_limit_h_min -23
_diffrn_reflns_limit_k_max 12
_diffrn_reflns_limit_k_min -12
_diffrn_reflns_limit_l_max 13
_diffrn_reflns_limit_l_min -13
_diffrn_reflns_number 10582
_diffrn_reflns_point_group_measured_fraction_full 0.999
_diffrn_reflns_point_group_measured_fraction_max 1.000
_diffrn_reflns_theta_full 25.000
_diffrn_reflns_theta_max 25.999
_diffrn_reflns_theta_min 2.150
_exptl_absorpt_coefficient_mu 0.074
_exptl_absorpt_correction_T_max 0.996
_exptl_absorpt_correction_T_min 0.991
_exptl_absorpt_correction_type empirical
_exptl_absorpt_process_details 'Bruker SADABS'
_exptl_crystal_colour colorless
_exptl_crystal_density_diffrn 1.259
_exptl_crystal_description plates
_exptl_crystal_F_000 864
_exptl_crystal_recrystallization_method 'Re-crystallisation from solvent: hexane'
_exptl_crystal_size_max 0.300
_exptl_crystal_size_mid 0.100
_exptl_crystal_size_min 0.050
_refine_diff_density_max 0.162
_refine_diff_density_min -0.210
_refine_diff_density_rms 0.037
_refine_ls_extinction_method none
_refine_ls_goodness_of_fit_ref 1.068
_refine_ls_hydrogen_treatment constr
_refine_ls_matrix_type full
_refine_ls_number_parameters 147
_refine_ls_number_reflns 2125
_refine_ls_number_restraints 0
_refine_ls_restrained_S_all 1.068
_refine_ls_R_factor_all 0.1144
_refine_ls_R_factor_gt 0.0627
_refine_ls_shift/su_max 0.011
_refine_ls_shift/su_mean 0.000
_refine_ls_structure_factor_coef Fsqd
_refine_ls_weighting_details 'w=1/[\s^2^(Fo^2^)+(0.0488P)^2^+1.3874P] where P=(Fo^2^+2Fc^2^)/3'
_refine_ls_weighting_scheme calc
_refine_ls_wR_factor_gt 0.1208
_refine_ls_wR_factor_ref 0.1423
_reflns_Friedel_coverage 0.000
_reflns_number_gt 1305
_reflns_number_total 2125
_reflns_threshold_expression 'I > 2\s(I)'
_cod_data_source_file c7ob01455d2.cif
_cod_data_source_block tetra-mono
_cod_original_cell_volume 2164.8(17)
_cod_database_code 7155869
_shelx_shelxl_version_number 2014/7
_shelx_space_group_comment
;
The symmetry employed for this shelxl refinement is uniquely defined
by the following loop, which should always be used as a source of
symmetry information in preference to the above space-group names.
They are only intended as comments.
;
_shelx_estimated_absorpt_t_min 0.978
_shelx_estimated_absorpt_t_max 0.996

loop_
_space_group_symop_operation_xyz
'x, y, z'
'-x, y, -z+1/2'
'x+1/2, y+1/2, z'
'-x+1/2, y+1/2, -z+1/2'
'-x, -y, -z'
'x, -y, z-1/2'
'-x+1/2, -y+1/2, -z'
'x+1/2, -y+1/2, z-1/2'

loop_
_atom_site_label
_atom_site_type_symbol
_atom_site_fract_x
_atom_site_fract_y
_atom_site_fract_z
_atom_site_U_iso_or_equiv
_atom_site_adp_type
_atom_site_occupancy
_atom_site_site_symmetry_order
_atom_site_calc_flag
_atom_site_refinement_flags_posn
_atom_site_refinement_flags_adp
_atom_site_refinement_flags_occupancy
C1 C 0.5000 0.1369(3) 0.7500 0.0457(8) Uani 1 2 d S T P
C2 C 0.44980(11) 0.2216(2) 0.8063(2) 0.0443(6) Uani 1 1 d . . .
C3 C 0.47063(11) 0.3439(2) 0.7884(2) 0.0426(6) Uani 1 1 d . . .
C4 C 0.44692(11) 0.4660(2) 0.8343(2) 0.0455(6) Uani 1 1 d . . .
C5 C 0.47408(11) 0.5822(2) 0.7935(2) 0.0481(6) Uani 1 1 d . . .
C6 C 0.45016(14) 0.6977(2) 0.8394(3) 0.0633(7) Uani 1 1 d . . .
H6 H 0.4659 0.7755 0.8114 0.076 Uiso 1 1 calc R U .
C7 C 0.40449(15) 0.6988(2) 0.9241(3) 0.0717(8) Uani 1 1 d . . .
H7 H 0.3896 0.7769 0.9528 0.086 Uiso 1 1 calc R U .
C8 C 0.38028(14) 0.5850(3) 0.9673(3) 0.0671(8) Uani 1 1 d . . .
H8 H 0.3502 0.5859 1.0267 0.081 Uiso 1 1 calc R U .
C9 C 0.40111(13) 0.4700(2) 0.9217(3) 0.0581(7) Uani 1 1 d . . .
H9 H 0.3841 0.3934 0.9499 0.070 Uiso 1 1 calc R U .
C10 C 0.39362(12) 0.1678(2) 0.8713(2) 0.0470(6) Uani 1 1 d . . .
C11 C 0.32237(12) 0.1793(2) 0.8255(2) 0.0533(7) Uani 1 1 d . . .
C12 C 0.27313(14) 0.1271(3) 0.8933(3) 0.0670(8) Uani 1 1 d . . .
H12 H 0.2254 0.1329 0.8628 0.080 Uiso 1 1 calc R U .
C13 C 0.29317(15) 0.0676(3) 1.0033(3) 0.0759(9) Uani 1 1 d . . .
H13 H 0.2591 0.0355 1.0478 0.091 Uiso 1 1 calc R U .
C14 C 0.36351(15) 0.0549(3) 1.0483(3) 0.0710(8) Uani 1 1 d . . .
H14 H 0.3774 0.0139 1.1230 0.085 Uiso 1 1 calc R U .
C15 C 0.41309(13) 0.1032(2) 0.9821(3) 0.0584(7) Uani 1 1 d . . .
H15 H 0.4607 0.0927 1.0117 0.070 Uiso 1 1 calc R U .
O1 O 0.5000 0.0199(2) 0.7500 0.0587(7) Uani 1 2 d S T P
C16 C 0.29792(14) 0.2490(3) 0.7088(3) 0.0742(8) Uani 1 1 d . . .
H16A H 0.2485 0.2332 0.6845 0.111 Uiso 1 1 calc R U .
H16B H 0.3239 0.2191 0.6458 0.111 Uiso 1 1 calc R U .
H16C H 0.3056 0.3397 0.7210 0.111 Uiso 1 1 calc R U .

loop_
_atom_site_aniso_label
_atom_site_aniso_U_11
_atom_site_aniso_U_22
_atom_site_aniso_U_33
_atom_site_aniso_U_23
_atom_site_aniso_U_13
_atom_site_aniso_U_12
C1 0.0448(19) 0.0320(18) 0.060(2) 0.000 0.0057(16) 0.000
C2 0.0398(12) 0.0339(12) 0.0612(16) -0.0016(11) 0.0142(11) -0.0027(10)
C3 0.0372(12) 0.0353(13) 0.0562(15) -0.0028(11) 0.0098(10) -0.0007(10)
C4 0.0382(13) 0.0352(13) 0.0642(16) -0.0065(11) 0.0110(12) -0.0006(10)
C5 0.0442(13) 0.0341(12) 0.0659(17) -0.0041(11) 0.0075(11) 0.0014(10)
C6 0.0643(17) 0.0363(14) 0.092(2) -0.0068(13) 0.0202(16) -0.0002(12)
C7 0.0697(18) 0.0427(16) 0.106(2) -0.0219(15) 0.0239(17) 0.0044(13)
C8 0.0624(17) 0.0572(18) 0.088(2) -0.0239(15) 0.0310(15) -0.0038(14)
C9 0.0519(15) 0.0440(15) 0.0819(19) -0.0138(13) 0.0213(14) -0.0058(11)
C10 0.0460(14) 0.0318(12) 0.0660(17) -0.0054(12) 0.0173(12) -0.0029(10)
C11 0.0479(15) 0.0418(14) 0.0719(18) -0.0023(13) 0.0140(13) -0.0030(11)
C12 0.0493(15) 0.0615(17) 0.093(2) 0.0098(16) 0.0193(15) -0.0062(13)
C13 0.0595(18) 0.071(2) 0.104(2) 0.0153(18) 0.0339(17) -0.0072(15)
C14 0.0684(19) 0.0629(18) 0.085(2) 0.0210(16) 0.0210(16) -0.0017(15)
C15 0.0487(15) 0.0491(15) 0.0786(19) 0.0090(14) 0.0133(14) -0.0020(12)
O1 0.0641(16) 0.0324(13) 0.0822(18) 0.000 0.0194(13) 0.000
C16 0.0602(17) 0.077(2) 0.084(2) 0.0132(17) 0.0047(15) -0.0021(15)

loop_
_atom_type_symbol
_atom_type_description
_atom_type_scat_dispersion_real
_atom_type_scat_dispersion_imag
_atom_type_scat_source
C C 0.0033 0.0016 'International Tables Vol C Tables 4.2.6.8 and 6.1.1.4'
H H 0.0000 0.0000 'International Tables Vol C Tables 4.2.6.8 and 6.1.1.4'
O O 0.0106 0.0060 'International Tables Vol C Tables 4.2.6.8 and 6.1.1.4'

loop_
_geom_angle_atom_site_label_1
_geom_angle_atom_site_label_2
_geom_angle_atom_site_label_3
_geom_angle
_geom_angle_site_symmetry_3
O1 C1 C2 125.94(13) .
O1 C1 C2 125.94(12) 2_656
C2 C1 C2 108.1(2) 2_656
C3 C2 C10 132.3(2) .
C3 C2 C1 105.77(19) .
C10 C2 C1 121.90(19) .
C2 C3 C4 130.7(2) .
C2 C3 C3 109.97(13) 2_656
C4 C3 C3 119.27(12) 2_656
C9 C4 C5 119.3(2) .
C9 C4 C3 121.5(2) .
C5 C4 C3 119.1(2) .
C6 C5 C4 117.6(2) .
C6 C5 C5 121.17(14) 2_656
C4 C5 C5 121.22(13) 2_656
C7 C6 C5 121.7(2) .
C7 C6 H6 119.1 .
C5 C6 H6 119.1 .
C6 C7 C8 120.4(2) .
C6 C7 H7 119.8 .
C8 C7 H7 119.8 .
C9 C8 C7 119.3(2) .
C9 C8 H8 120.3 .
C7 C8 H8 120.3 .
C8 C9 C4 121.5(2) .
C8 C9 H9 119.3 .
C4 C9 H9 119.3 .
C11 C10 C15 119.0(2) .
C11 C10 C2 122.3(2) .
C15 C10 C2 118.7(2) .
C10 C11 C12 118.5(2) .
C10 C11 C16 121.7(2) .
C12 C11 C16 119.8(2) .
C13 C12 C11 121.7(3) .
C13 C12 H12 119.2 .
C11 C12 H12 119.2 .
C12 C13 C14 120.1(3) .
C12 C13 H13 120.0 .
C14 C13 H13 120.0 .
C15 C14 C13 119.4(3) .
C15 C14 H14 120.3 .
C13 C14 H14 120.3 .
C14 C15 C10 121.4(2) .
C14 C15 H15 119.3 .
C10 C15 H15 119.3 .
C11 C16 H16A 109.5 .
C11 C16 H16B 109.5 .
H16A C16 H16B 109.5 .
C11 C16 H16C 109.5 .
H16A C16 H16C 109.5 .
H16B C16 H16C 109.5 .

loop_
_geom_bond_atom_site_label_1
_geom_bond_atom_site_label_2
_geom_bond_distance
_geom_bond_site_symmetry_2
C1 O1 1.216(4) .
C1 C2 1.499(3) .
C1 C2 1.500(3) 2_656
C2 C3 1.354(3) .
C2 C10 1.482(3) .
C3 C4 1.461(3) .
C3 C3 1.499(4) 2_656
C4 C9 1.390(3) .
C4 C5 1.412(3) .
C5 C6 1.404(3) .
C5 C5 1.473(5) 2_656
C6 C7 1.364(4) .
C6 H6 0.9300 .
C7 C8 1.379(4) .
C7 H7 0.9300 .
C8 C9 1.376(3) .
C8 H8 0.9300 .
C9 H9 0.9300 .
C10 C11 1.390(3) .
C10 C15 1.396(3) .
C11 C12 1.391(3) .
C11 C16 1.491(4) .
C12 C13 1.365(4) .
C12 H12 0.9300 .
C13 C14 1.373(4) .
C13 H13 0.9300 .
C14 C15 1.369(3) .
C14 H14 0.9300 .
C15 H15 0.9300 .
C16 H16A 0.9600 .
C16 H16B 0.9600 .
C16 H16C 0.9600 .

loop_
_geom_torsion_atom_site_label_1
_geom_torsion_atom_site_label_2
_geom_torsion_atom_site_label_3
_geom_torsion_atom_site_label_4
_geom_torsion
_geom_torsion_site_symmetry_1
_geom_torsion_site_symmetry_4
O1 C1 C2 C3 177.93(12) . .
C2 C1 C2 C3 -2.07(12) 2_656 .
O1 C1 C2 C10 0.8(2) . .
C2 C1 C2 C10 -179.2(2) 2_656 .
C10 C2 C3 C4 4.2(4) . .
C1 C2 C3 C4 -172.5(2) . .
C10 C2 C3 C3 -178.1(2) . 2_656
C1 C2 C3 C3 5.1(3) . 2_656
C2 C3 C4 C9 8.1(4) . .
C3 C3 C4 C9 -169.4(3) 2_656 .
C2 C3 C4 C5 -175.2(2) . .
C3 C3 C4 C5 7.4(4) 2_656 .
C9 C4 C5 C6 -3.2(3) . .
C3 C4 C5 C6 180.0(2) . .
C9 C4 C5 C5 176.4(3) . 2_656
C3 C4 C5 C5 -0.4(4) . 2_656
C4 C5 C6 C7 2.5(4) . .
C5 C5 C6 C7 -177.1(3) 2_656 .
C5 C6 C7 C8 0.0(5) . .
C6 C7 C8 C9 -1.8(4) . .
C7 C8 C9 C4 1.0(4) . .
C5 C4 C9 C8 1.5(4) . .
C3 C4 C9 C8 178.2(2) . .
C3 C2 C10 C11 71.5(4) . .
C1 C2 C10 C11 -112.2(2) . .
C3 C2 C10 C15 -108.7(3) . .
C1 C2 C10 C15 67.6(3) . .
C15 C10 C11 C12 0.9(3) . .
C2 C10 C11 C12 -179.3(2) . .
C15 C10 C11 C16 178.9(2) . .
C2 C10 C11 C16 -1.3(4) . .
C10 C11 C12 C13 1.1(4) . .
C16 C11 C12 C13 -177.0(3) . .
C11 C12 C13 C14 -1.7(5) . .
C12 C13 C14 C15 0.4(5) . .
C13 C14 C15 C10 1.6(4) . .
C11 C10 C15 C14 -2.2(4) . .
C2 C10 C15 C14 178.0(2) . .
